data_1568597
loop_
_publ_author_name
'Savina, Iulia V.'
'Ivanov, Anton A.'
'Evtushok, Darya V.'
'Gayfulin, Yakov M.'
'Komarovskikh, Andrey Y.'
'Syrokvashin, Mikhail M.'
'Ivanova, Mariia N.'
'Asanov, Igor P.'
'Eltsov, Ilia V.'
'Kuratieva, Natalia V.'
'Mironov, Yuri V.'
'Shestopalov, Michael A.'

_publ_section_title
;
 Unusual Square Pyramidal Chalcogenide Mo<sub>5</sub> Cluster with
 Bridging Pyrazolate-Ligands.
;
_journal_issue 4
_journal_name_full 'International journal of molecular sciences'
_journal_page_first 3440
_journal_paper_doi 10.3390/ijms24043440
_journal_volume 24
_journal_year 2023
_chemical_formula_moiety 'C27 H32 Mo5 N18 Se5, 4(C3 H4 N2), Br'
_chemical_formula_sum 'C39 H48 Br Mo5 N26 Se5'
_chemical_formula_weight 1835.44
_space_group_crystal_system tetragonal
_space_group_IT_number 85
_space_group_name_Hall '-P 4a'
_space_group_name_H-M_alt 'P 4/n :2'
_atom_sites_solution_hydrogens geom
_atom_sites_solution_primary direct
_atom_sites_solution_secondary difmap
_audit_creation_method SHELXL-2017/1
_cell_angle_alpha 90
_cell_angle_beta 90
_cell_angle_gamma 90
_cell_formula_units_Z 2
_cell_length_a 15.6443(4)
_cell_length_b 15.6443(4)
_cell_length_c 11.3058(2)
_cell_measurement_reflns_used 9922
_cell_measurement_temperature 150(2)
_cell_measurement_theta_max 28.30
_cell_measurement_theta_min 2.58
_cell_volume 2767.03(11)
_computing_cell_refinement 'Bruker SAINT'
_computing_data_collection 'Bruker APEX2'
_computing_data_reduction 'Bruker SAINT'
_computing_molecular_graphics 'Bruker SHELXTL'
_computing_publication_material 'Bruker SHELXTL'
_computing_structure_refinement 'Bruker SHELXTL'
_computing_structure_solution 'Bruker SHELXTL'
_diffrn_ambient_temperature 150(2)
_diffrn_detector_area_resol_mean 25
_diffrn_measured_fraction_theta_full 1.000
_diffrn_measured_fraction_theta_max 0.999
_diffrn_measurement_device_type 'Bruker Apex DUO CCD area-detector'
_diffrn_measurement_method '\f scans'
_diffrn_radiation_monochromator graphite
_diffrn_radiation_probe x-ray
_diffrn_radiation_type MoK\a
_diffrn_radiation_wavelength 0.71073
_diffrn_reflns_av_R_equivalents 0.0251
_diffrn_reflns_av_unetI/netI 0.0156
_diffrn_reflns_Laue_measured_fraction_full 1.000
_diffrn_reflns_Laue_measured_fraction_max 0.999
_diffrn_reflns_limit_h_max 19
_diffrn_reflns_limit_h_min -20
_diffrn_reflns_limit_k_max 20
_diffrn_reflns_limit_k_min -20
_diffrn_reflns_limit_l_max 9
_diffrn_reflns_limit_l_min -15
_diffrn_reflns_number 21000
_diffrn_reflns_point_group_measured_fraction_full 1.000
_diffrn_reflns_point_group_measured_fraction_max 0.999
_diffrn_reflns_theta_full 25.250
_diffrn_reflns_theta_max 28.298
_diffrn_reflns_theta_min 1.801
_diffrn_standards_decay_% 0
_diffrn_standards_number 0
_exptl_absorpt_coefficient_mu 5.171
_exptl_absorpt_correction_type multi-scan
_exptl_absorpt_process_details 'Bruker SADABS'
_exptl_crystal_colour black
_exptl_crystal_density_diffrn 2.203
_exptl_crystal_description prism
_exptl_crystal_F_000 1758
_exptl_crystal_size_max 0.220
_exptl_crystal_size_mid 0.150
_exptl_crystal_size_min 0.120
_exptl_transmission_factor_max 0.746
_exptl_transmission_factor_min 0.574
_refine_diff_density_max 1.282
_refine_diff_density_min -1.362
_refine_diff_density_rms 0.084
_refine_ls_extinction_method none
_refine_ls_goodness_of_fit_ref 1.053
_refine_ls_hydrogen_treatment constr
_refine_ls_matrix_type full
_refine_ls_number_parameters 183
_refine_ls_number_reflns 3441
_refine_ls_number_restraints 0
_refine_ls_restrained_S_all 1.053
_refine_ls_R_factor_all 0.0233
_refine_ls_R_factor_gt 0.0197
_refine_ls_shift/su_max 0.001
_refine_ls_shift/su_mean 0.000
_refine_ls_structure_factor_coef Fsqd
_refine_ls_weighting_details 'w=1/[\s^2^(Fo^2^)+(0.0228P)^2^+3.9618P] where P=(Fo^2^+2Fc^2^)/3'
_refine_ls_weighting_scheme calc
_refine_ls_wR_factor_gt 0.0493
_refine_ls_wR_factor_ref 0.0506
_reflns_Friedel_coverage 0.000
_reflns_number_gt 3142
_reflns_number_total 3441
_reflns_threshold_expression >2\s(I)
_cod_data_source_file Mo5red.cif
_cod_data_source_block jul081_3
_cod_original_cell_volume 2767.03(15)
_cod_original_sg_symbol_H-M 'P 4/n'
_cod_database_code 1568597
_shelx_shelxl_version_number 2017/1
_shelx_space_group_comment
;
The symmetry employed for this shelxl refinement is uniquely defined
by the following loop, which should always be used as a source of
symmetry information in preference to the above space-group names.
They are only intended as comments.
;
_shelx_estimated_absorpt_t_min 0.396
_shelx_estimated_absorpt_t_max 0.576

loop_
_space_group_symop_operation_xyz
'x, y, z'
'-y+1/2, x, z'
'-x+1/2, -y+1/2, z'
'y, -x+1/2, z'
'-x, -y, -z'
'y-1/2, -x, -z'
'x-1/2, y-1/2, -z'
'-y, x-1/2, -z'

loop_
_atom_site_label
_atom_site_type_symbol
_atom_site_fract_x
_atom_site_fract_y
_atom_site_fract_z
_atom_site_U_iso_or_equiv
_atom_site_adp_type
_atom_site_occupancy
_atom_site_site_symmetry_order
_atom_site_calc_flag
_atom_site_refinement_flags_posn
_atom_site_refinement_flags_adp
_atom_site_refinement_flags_occupancy
_atom_site_disorder_assembly
_atom_site_disorder_group
Mo1 Mo 0.250000 0.250000 0.07356(3) 0.00972(7) Uani 1 4 d S T P . .
Br1 Br 0.750000 0.250000 0.500000 0.04127(15) Uani 1 4 d S T P . .
Se1 Se 0.250000 0.250000 0.36740(4) 0.01400(9) Uani 1 4 d S T P . .
Mo2 Mo 0.36895(2) 0.20176(2) 0.23085(2) 0.01050(5) Uani 1 1 d . . . . .
Se2 Se 0.31347(2) 0.09938(2) 0.07626(2) 0.01261(6) Uani 1 1 d . . . . .
N11 N 0.250000 0.250000 -0.1245(3) 0.0180(7) Uani 1 4 d S T P . .
N12 N 0.1889(3) 0.2212(4) -0.1966(4) 0.0348(12) Uani 0.25 1 d . . P . .
C12 C 0.1889(3) 0.2212(4) -0.1966(4) 0.0348(12) Uani 0.25 1 d . . P . .
C13 C 0.2108(4) 0.2316(8) -0.3141(4) 0.0369(14) Uani 0.5 1 d . . P . .
N21 N 0.49742(12) 0.14712(12) 0.19699(17) 0.0170(4) Uani 1 1 d . . . . .
N22 N 0.57155(12) 0.19144(14) 0.19375(18) 0.0218(4) Uani 1 1 d . . . . .
H22 H 0.575105 0.247541 0.196599 0.026 Uiso 1 1 calc R U . . .
C23 C 0.63892(16) 0.13889(18) 0.1856(2) 0.0282(5) Uani 1 1 d . . . . .
H23 H 0.697276 0.155541 0.182502 0.034 Uiso 1 1 calc R U . . .
C24 C 0.60834(16) 0.05651(18) 0.1827(2) 0.0281(5) Uani 1 1 d . . . . .
H24 H 0.640558 0.005203 0.176913 0.034 Uiso 1 1 calc R U . . .
C25 C 0.51984(16) 0.06469(16) 0.1899(2) 0.0226(5) Uani 1 1 d . . . . .
H25 H 0.480782 0.018198 0.189904 0.027 Uiso 1 1 calc R U . . .
N31 N 0.44102(12) 0.28297(12) 0.35226(16) 0.0161(4) Uani 1 1 d . . . . .
N32 N 0.40505(12) 0.36213(12) 0.35622(16) 0.0166(4) Uani 1 1 d . . . . .
C33 C 0.44183(15) 0.40588(15) 0.4447(2) 0.0213(5) Uani 1 1 d . . . . .
H33 H 0.427896 0.462716 0.467184 0.026 Uiso 1 1 calc R U . . .
C34 C 0.50350(17) 0.35501(16) 0.4984(2) 0.0253(5) Uani 1 1 d . . . . .
H34 H 0.539668 0.369589 0.562798 0.030 Uiso 1 1 calc R U . . .
C35 C 0.50057(15) 0.27838(15) 0.4372(2) 0.0200(4) Uani 1 1 d . . . . .
H35 H 0.535433 0.229986 0.452979 0.024 Uiso 1 1 calc R U . . .
N1S N 0.66243(16) 0.40105(16) 0.2969(2) 0.0338(5) Uani 1 1 d . . . . .
H1S H 0.670919 0.375717 0.365399 0.041 Uiso 1 1 calc R U . . .
N2S N 0.62984(16) 0.36252(17) 0.2010(2) 0.0352(5) Uani 1 1 d . . . . .
C3S C 0.62892(18) 0.4219(2) 0.1176(3) 0.0342(6) Uani 1 1 d . . . . .
H3S H 0.609425 0.412660 0.039094 0.041 Uiso 1 1 calc R U . . .
C4S C 0.65987(18) 0.4992(2) 0.1590(3) 0.0388(7) Uani 1 1 d . . . . .
H4S H 0.665531 0.551325 0.116619 0.047 Uiso 1 1 calc R U . . .
C5S C 0.6805(2) 0.4838(2) 0.2744(3) 0.0380(7) Uani 1 1 d . . . . .
H5S H 0.703296 0.524021 0.328899 0.046 Uiso 1 1 calc R U . . .

loop_
_atom_site_aniso_label
_atom_site_aniso_U_11
_atom_site_aniso_U_22
_atom_site_aniso_U_33
_atom_site_aniso_U_23
_atom_site_aniso_U_13
_atom_site_aniso_U_12
Mo1 0.00979(10) 0.00979(10) 0.00958(15) 0.000 0.000 0.000
Br1 0.0429(2) 0.0429(2) 0.0380(3) 0.000 0.000 0.000
Se1 0.01487(12) 0.01487(12) 0.01224(18) 0.000 0.000 0.000
Mo2 0.00980(9) 0.01044(9) 0.01126(9) -0.00029(6) -0.00073(6) 0.00026(6)
Se2 0.01321(10) 0.01114(10) 0.01348(10) -0.00192(7) 0.00004(7) 0.00084(7)
N11 0.0201(11) 0.0201(11) 0.0137(17) 0.000 0.000 0.000
N12 0.031(3) 0.053(3) 0.021(2) -0.003(2) -0.003(2) -0.017(2)
C12 0.031(3) 0.053(3) 0.021(2) -0.003(2) -0.003(2) -0.017(2)
C13 0.034(4) 0.057(6) 0.019(2) -0.009(3) -0.002(2) -0.002(4)
N21 0.0116(8) 0.0178(9) 0.0216(9) -0.0016(7) -0.0010(7) 0.0013(7)
N22 0.0143(9) 0.0249(10) 0.0263(10) -0.0033(8) -0.0001(8) -0.0006(8)
C23 0.0140(11) 0.0410(15) 0.0296(13) -0.0003(12) -0.0016(10) 0.0055(10)
C24 0.0232(12) 0.0321(14) 0.0290(13) -0.0002(11) -0.0003(10) 0.0144(10)
C25 0.0221(11) 0.0207(11) 0.0249(11) -0.0011(9) 0.0013(9) 0.0057(9)
N31 0.0152(9) 0.0170(9) 0.0162(9) -0.0014(7) -0.0021(7) -0.0004(7)
N32 0.0156(9) 0.0176(9) 0.0165(9) -0.0023(7) -0.0024(7) -0.0011(7)
C33 0.0235(12) 0.0192(11) 0.0211(11) -0.0061(9) -0.0039(9) -0.0038(9)
C34 0.0274(13) 0.0283(13) 0.0203(11) -0.0043(10) -0.0085(10) -0.0053(10)
C35 0.0194(11) 0.0228(11) 0.0178(10) 0.0018(9) -0.0051(9) -0.0013(9)
N1S 0.0344(13) 0.0393(13) 0.0277(11) 0.0001(10) 0.0040(10) -0.0092(10)
N2S 0.0332(13) 0.0397(14) 0.0328(12) -0.0050(11) -0.0014(10) -0.0087(11)
C3S 0.0253(13) 0.0519(18) 0.0254(13) -0.0029(12) -0.0001(11) 0.0012(12)
C4S 0.0272(14) 0.0396(16) 0.0497(18) 0.0139(14) 0.0032(13) -0.0043(12)
C5S 0.0353(16) 0.0376(16) 0.0412(17) -0.0065(13) 0.0005(13) -0.0124(12)

loop_
_atom_type_symbol
_atom_type_description
_atom_type_scat_dispersion_real
_atom_type_scat_dispersion_imag
_atom_type_scat_source
C C 0.0033 0.0016 'International Tables Vol C Tables 4.2.6.8 and 6.1.1.4'
H H 0.0000 0.0000 'International Tables Vol C Tables 4.2.6.8 and 6.1.1.4'
N N 0.0061 0.0033 'International Tables Vol C Tables 4.2.6.8 and 6.1.1.4'
Se Se -0.0929 2.2259 'International Tables Vol C Tables 4.2.6.8 and 6.1.1.4'
Mo Mo -1.6832 0.6857 'International Tables Vol C Tables 4.2.6.8 and 6.1.1.4'
Br Br -0.2901 2.4595 'International Tables Vol C Tables 4.2.6.8 and 6.1.1.4'

loop_
_geom_angle_atom_site_label_1
_geom_angle_atom_site_label_2
_geom_angle_atom_site_label_3
_geom_angle
_geom_angle_site_symmetry_1
_geom_angle_site_symmetry_3
_geom_angle_publ_flag
N11 Mo1 Se2 90.685(8) . 4 ?
N11 Mo1 Se2 90.685(8) . 2 ?
Se2 Mo1 Se2 178.631(17) 4 2 ?
N11 Mo1 Se2 90.685(8) . 3 ?
Se2 Mo1 Se2 90.0 4 3 ?
Se2 Mo1 Se2 90.0 2 3 ?
N11 Mo1 Se2 90.684(8) . . ?
Se2 Mo1 Se2 90.0 4 . ?
Se2 Mo1 Se2 89.992(1) 2 . ?
Se2 Mo1 Se2 178.632(17) 3 . ?
N11 Mo1 Mo2 131.527(6) . . ?
Se2 Mo1 Mo2 121.474(10) 4 . ?
Se2 Mo1 Mo2 57.455(6) 2 . ?
Se2 Mo1 Mo2 121.380(10) 3 . ?
Se2 Mo1 Mo2 57.552(6) . . ?
N11 Mo1 Mo2 131.527(6) . 2 ?
Se2 Mo1 Mo2 121.380(10) 4 2 ?
Se2 Mo1 Mo2 57.551(6) 2 2 ?
Se2 Mo1 Mo2 57.455(6) 3 2 ?
Se2 Mo1 Mo2 121.475(10) . 2 ?
Mo2 Mo1 Mo2 63.926(7) . 2 ?
N11 Mo1 Mo2 131.527(6) . 3 ?
Se2 Mo1 Mo2 57.455(6) 4 3 ?
Se2 Mo1 Mo2 121.474(10) 2 3 ?
Se2 Mo1 Mo2 57.551(6) 3 3 ?
Se2 Mo1 Mo2 121.381(10) . 3 ?
Mo2 Mo1 Mo2 96.946(13) . 3 ?
Mo2 Mo1 Mo2 63.926(7) 2 3 ?
N11 Mo1 Mo2 131.527(6) . 4 ?
Se2 Mo1 Mo2 57.551(6) 4 4 ?
Se2 Mo1 Mo2 121.380(10) 2 4 ?
Se2 Mo1 Mo2 121.474(10) 3 4 ?
Se2 Mo1 Mo2 57.456(6) . 4 ?
Mo2 Mo1 Mo2 63.926(7) . 4 ?
Mo2 Mo1 Mo2 96.946(13) 2 4 ?
Mo2 Mo1 Mo2 63.926(7) 3 4 ?
Mo2 Se1 Mo2 68.193(9) . 4 ?
Mo2 Se1 Mo2 104.894(17) . 3 ?
Mo2 Se1 Mo2 68.193(9) 4 3 ?
Mo2 Se1 Mo2 68.193(9) . 2 ?
Mo2 Se1 Mo2 104.894(17) 4 2 ?
Mo2 Se1 Mo2 68.193(9) 3 2 ?
N31 Mo2 N32 93.56(7) . 4 ?
N31 Mo2 N21 82.23(7) . . ?
N32 Mo2 N21 82.07(7) 4 . ?
N31 Mo2 Se2 86.04(5) . 2 ?
N32 Mo2 Se2 170.27(5) 4 2 ?
N21 Mo2 Se2 88.25(5) . 2 ?
N31 Mo2 Se2 169.02(5) . . ?
N32 Mo2 Se2 86.98(5) 4 . ?
N21 Mo2 Se2 86.99(5) . . ?
Se2 Mo2 Se2 91.571(10) 2 . ?
N31 Mo2 Se1 79.80(5) . . ?
N32 Mo2 Se1 78.31(5) 4 . ?
N21 Mo2 Se1 152.38(5) . . ?
Se2 Mo2 Se1 111.128(9) 2 . ?
Se2 Mo2 Se1 111.002(9) . . ?
N31 Mo2 Mo1 127.68(5) . . ?
N32 Mo2 Mo1 127.51(5) 4 . ?
N21 Mo2 Mo1 128.52(5) . . ?
Se2 Mo2 Mo1 58.778(7) 2 . ?
Se2 Mo2 Mo1 58.735(7) . . ?
Se1 Mo2 Mo1 79.080(10) . . ?
N31 Mo2 Mo2 70.45(5) . 2 ?
N32 Mo2 Mo2 133.05(5) 4 2 ?
N21 Mo2 Mo2 135.08(5) . 2 ?
Se2 Mo2 Mo2 55.809(7) 2 2 ?
Se2 Mo2 Mo2 116.770(6) . 2 ?
Se1 Mo2 Mo2 55.904(4) . 2 ?
Mo1 Mo2 Mo2 58.037(4) . 2 ?
N31 Mo2 Mo2 134.60(5) . 4 ?
N32 Mo2 Mo2 70.03(5) 4 4 ?
N21 Mo2 Mo2 133.21(5) . 4 ?
Se2 Mo2 Mo2 116.814(6) 2 4 ?
Se2 Mo2 Mo2 55.682(7) . 4 ?
Se1 Mo2 Mo2 55.903(4) . 4 ?
Mo1 Mo2 Mo2 58.037(4) . 4 ?
Mo2 Mo2 Mo2 90.0 2 4 ?
Mo2 Se2 Mo2 68.508(9) 4 . ?
Mo2 Se2 Mo1 63.766(8) 4 . ?
Mo2 Se2 Mo1 63.713(8) . . ?
N12 N11 N12 68.1(3) 2 3 ?
N12 N11 N12 104.7(5) 2 4 ?
N12 N11 N12 68.1(3) 3 4 ?
N12 N11 N12 68.1(3) 2 . ?
N12 N11 N12 104.6(5) 3 . ?
N12 N11 N12 68.1(3) 4 . ?
N12 N11 Mo1 127.7(3) 2 . ?
N12 N11 Mo1 127.7(3) 3 . ?
N12 N11 Mo1 127.7(3) 4 . ?
N12 N11 Mo1 127.7(3) . . ?
N11 N12 C13 111.8(4) . . ?
N11 N12 N12 55.97(13) . 2 ?
C13 N12 N12 78.9(4) . 2 ?
N11 N12 N12 55.97(13) . 4 ?
C13 N12 N12 78.8(5) . 4 ?
N12 N12 N12 90.000(1) 2 4 ?
N11 N12 C13 89.3(5) . 2 ?
C13 N12 C13 31.0(3) . 2 ?
N12 N12 C13 47.9(3) 2 2 ?
N12 N12 C13 81.6(3) 4 2 ?
N11 N12 C13 89.2(4) . 4 ?
C13 N12 C13 31.0(4) . 4 ?
N12 N12 C13 81.6(3) 2 4 ?
N12 N12 C13 47.8(2) 4 4 ?
C13 N12 C13 43.6(3) 2 4 ?
C13 C13 C13 90.004(2) 2 4 ?
C13 C13 C13 45.002(2) 2 3 ?
C13 C13 C13 45.002(1) 4 3 ?
C13 C13 N12 101.1(7) 2 . ?
C13 C13 N12 101.2(7) 4 . ?
C13 C13 N12 105.9(3) 3 . ?
C13 C13 N12 98.4(5) 2 4 ?
C13 C13 N12 47.9(5) 4 4 ?
C13 C13 N12 68.2(7) 3 4 ?
N12 C13 N12 53.3(4) . 4 ?
C13 C13 N12 47.8(4) 2 2 ?
C13 C13 N12 98.4(5) 4 2 ?
C13 C13 N12 68.2(6) 3 2 ?
N12 C13 N12 53.3(4) . 2 ?
N12 C13 N12 70.6(3) 4 2 ?
C25 N21 N22 105.53(19) . . ?
C25 N21 Mo2 128.25(16) . . ?
N22 N21 Mo2 125.77(14) . . ?
C23 N22 N21 111.2(2) . . ?
C23 N22 H22 124.4 . . ?
N21 N22 H22 124.4 . . ?
N22 C23 C24 107.6(2) . . ?
N22 C23 H23 126.2 . . ?
C24 C23 H23 126.2 . . ?
C23 C24 C25 105.0(2) . . ?
C23 C24 H24 127.5 . . ?
C25 C24 H24 127.5 . . ?
N21 C25 C24 110.6(2) . . ?
N21 C25 H25 124.7 . . ?
C24 C25 H25 124.7 . . ?
C35 N31 N32 108.22(18) . . ?
C35 N31 Mo2 141.10(16) . . ?
N32 N31 Mo2 109.67(13) . . ?
C33 N32 N31 108.15(18) . . ?
C33 N32 Mo2 141.58(16) . 2 ?
N31 N32 Mo2 109.75(13) . 2 ?
N32 C33 C34 109.3(2) . . ?
N32 C33 H33 125.3 . . ?
C34 C33 H33 125.3 . . ?
C35 C34 C33 104.7(2) . . ?
C35 C34 H34 127.6 . . ?
C33 C34 H34 127.6 . . ?
N31 C35 C34 109.6(2) . . ?
N31 C35 H35 125.2 . . ?
C34 C35 H35 125.2 . . ?
N2S N1S C5S 111.0(2) . . ?
N2S N1S H1S 124.5 . . ?
C5S N1S H1S 124.5 . . ?
C3S N2S N1S 105.3(2) . . ?
N2S C3S C4S 111.6(3) . . ?
N2S C3S H3S 124.2 . . ?
C4S C3S H3S 124.2 . . ?
C5S C4S C3S 104.6(3) . . ?
C5S C4S H4S 127.7 . . ?
C3S C4S H4S 127.7 . . ?
N1S C5S C4S 107.5(3) . . ?
N1S C5S H5S 126.3 . . ?
C4S C5S H5S 126.3 . . ?

loop_
_geom_bond_atom_site_label_1
_geom_bond_atom_site_label_2
_geom_bond_distance
_geom_bond_site_symmetry_2
_geom_bond_publ_flag
Mo1 N11 2.239(4) . ?
Mo1 Se2 2.5572(2) 4 ?
Mo1 Se2 2.5572(2) 2 ?
Mo1 Se2 2.5572(2) 3 ?
Mo1 Se2 2.5572(2) . ?
Mo1 Mo2 2.6823(3) . ?
Mo1 Mo2 2.6823(3) 2 ?
Mo1 Mo2 2.6823(3) 3 ?
Mo1 Mo2 2.6823(3) 4 ?
Se1 Mo2 2.5329(3) . ?
Se1 Mo2 2.5329(3) 4 ?
Se1 Mo2 2.5329(3) 3 ?
Se1 Mo2 2.5329(3) 2 ?
Mo2 N31 2.1838(18) . ?
Mo2 N32 2.1938(18) 4 ?
Mo2 N21 2.2174(18) . ?
Mo2 Se2 2.5207(3) 2 ?
Mo2 Se2 2.5246(3) . ?
Mo2 Mo2 2.8398(2) 2 ?
Mo2 Mo2 2.8398(2) 4 ?
N11 N12 1.334(5) 2 ?
N11 N12 1.334(5) 3 ?
N11 N12 1.334(5) 4 ?
N11 N12 1.334(5) . ?
N12 C13 1.381(7) . ?
N12 N12 1.493(7) 2 ?
N12 N12 1.493(7) 4 ?
N12 C13 1.827(10) 2 ?
N12 C13 1.828(10) 4 ?
C13 C13 0.959(8) 2 ?
C13 C13 0.959(8) 4 ?
C13 C13 1.357(11) 3 ?
N21 C25 1.339(3) . ?
N21 N22 1.352(3) . ?
N22 C23 1.340(3) . ?
N22 H22 0.8800 . ?
C23 C24 1.375(4) . ?
C23 H23 0.9500 . ?
C24 C25 1.393(3) . ?
C24 H24 0.9500 . ?
C25 H25 0.9500 . ?
N31 C35 1.340(3) . ?
N31 N32 1.361(3) . ?
N32 C33 1.342(3) . ?
C33 C34 1.390(4) . ?
C33 H33 0.9500 . ?
C34 C35 1.385(3) . ?
C34 H34 0.9500 . ?
C35 H35 0.9500 . ?
N1S N2S 1.342(3) . ?
N1S C5S 1.349(4) . ?
N1S H1S 0.8800 . ?
N2S C3S 1.323(4) . ?
C3S C4S 1.384(4) . ?
C3S H3S 0.9500 . ?
C4S C5S 1.365(4) . ?
C4S H4S 0.9500 . ?
C5S H5S 0.9500 . ?
